data_1510606
loop_
_publ_author_name
'Pannetier, J.'
'Duc Tran Qui'
'Sleight, A.W.'

_publ_section_title
;
 Preparation and crystal structure of an oxide containing gold and mixed
 valent bismuth (Na2Bi(III)4Bi(V)AuO11)
;
_journal_name_full 'Materials Research Bulletin'
_journal_page_first 989
_journal_page_last 995
_journal_paper_doi 10.1016/0025-5408(93)90136-2
_journal_volume 28
_journal_year 1993
_chemical_formula_sum 'Au Bi5 Na2 O11'
_chemical_name_systematic 'Na2 Bi5 Au O11'
_space_group_IT_number 127
_symmetry_space_group_name_Hall '-P 4 2ab'
_symmetry_space_group_name_H-M 'P 4/m b m'
_cell_angle_alpha 90
_cell_angle_beta 90
_cell_angle_gamma 90
_cell_formula_units_Z 2
_cell_length_a 12.193
_cell_length_b 12.193
_cell_length_c 3.8643
_cell_volume 574.503
_citation_journal_id_ASTM MRBUAC
_cod_data_source_file gold_88.cif
_cod_data_source_block Au1Bi5Na2O11
_cod_original_cell_volume 574.5026
_cod_original_formula_sum 'Au1 Bi5 Na2 O11'
_cod_database_code 1510606

loop_
_symmetry_equiv_pos_as_xyz
x,y,z
-y,x,z
-x,-y,z
y,-x,z
x+1/2,-y+1/2,-z
y+1/2,x+1/2,-z
-x+1/2,y+1/2,-z
-y+1/2,-x+1/2,-z
-x,-y,-z
y,-x,-z
x,y,-z
-y,x,-z
-x-1/2,y-1/2,z
-y-1/2,-x-1/2,z
x-1/2,-y-1/2,z
y-1/2,x-1/2,z

loop_
_atom_site_label
_atom_site_type_symbol
_atom_site_fract_x
_atom_site_fract_y
_atom_site_fract_z
_atom_site_occupancy
_atom_site_U_iso_or_equiv
Bi1 Bi+5 0 0.5 0 1 0.0
O1 O-2 0 0.5 0.5 1 0.0
Na1 Na+1 0.298 0.798 0 1 0.0
O3 O-2 0.212 0.712 0.5 1 0.0
O4 O-2 0.125 0.113 0 1 0.0
O2 O-2 0.51 0.166 0 1 0.0
Bi2 Bi+3 0.2295 0.0502 0.5 1 0.0
Au1 Au+3 0 0 0 1 0.0
